data_4114716
loop_
_publ_author_name
'Steven R. Angle'
'Nahla A. El-Said'

_publ_section_title
;
 Stereoselective Synthesis of Tetrahydrofurans via Formal
 [3+2]-Cycloaddition of Aldehydes and Allylsilanes. Formal Total Synthesis
 of the Muscarine Alkaloids (-)-Allomuscarine and (+)-Epimuscarine
;
_journal_name_full 'Journal of the American Chemical Society'
_journal_page_first 3608
_journal_page_last 3613
_journal_paper_doi 10.1021/ja012193b
_journal_volume 124
_journal_year 2002
_chemical_formula_sum 'C25 H20 N2 O9'
_chemical_formula_weight 492.43
_chemical_name_systematic
; 
 ? 
;
_space_group_IT_number 14
_symmetry_cell_setting monoclinic
_symmetry_space_group_name_Hall '-P 2ybc'
_symmetry_space_group_name_H-M 'P 1 21/c 1'
_atom_sites_solution_hydrogens geom
_atom_sites_solution_primary direct
_atom_sites_solution_secondary difmap
_audit_creation_method SHELXL-97
_cell_angle_alpha 90.00
_cell_angle_beta 104.552(2)
_cell_angle_gamma 90.00
_cell_formula_units_Z 4
_cell_length_a 13.8887(12)
_cell_length_b 21.6453(18)
_cell_length_c 7.7372(7)
_cell_measurement_temperature 213(2)
_cell_volume 2251.4(3)
_computing_cell_refinement 'Bruker SMART'
_computing_data_collection 'Bruker SMART'
_computing_data_reduction 'Bruker SHELXTL'
_computing_molecular_graphics 'Bruker SHELXTL'
_computing_publication_material 'Bruker SHELXTL'
_computing_structure_refinement 'SHELXL-97 (Sheldrick, 1997)'
_computing_structure_solution 'SHELXS-97 (Sheldrick, 1990)'
_diffrn_ambient_temperature 213(2)
_diffrn_measured_fraction_theta_full 0.999
_diffrn_measured_fraction_theta_max 0.999
_diffrn_measurement_device_type 'CCD area detector'
_diffrn_measurement_method 'phi and omega scans'
_diffrn_radiation_monochromator graphite
_diffrn_radiation_source 'Normal-focus sealed tube'
_diffrn_radiation_type MoK\a
_diffrn_radiation_wavelength 0.71073
_diffrn_reflns_av_R_equivalents 0.0405
_diffrn_reflns_av_sigmaI/netI 0.0315
_diffrn_reflns_limit_h_max 19
_diffrn_reflns_limit_h_min -19
_diffrn_reflns_limit_k_max 30
_diffrn_reflns_limit_k_min -29
_diffrn_reflns_limit_l_max 6
_diffrn_reflns_limit_l_min -11
_diffrn_reflns_number 20894
_diffrn_reflns_theta_full 30.53
_diffrn_reflns_theta_max 30.53
_diffrn_reflns_theta_min 1.78
_exptl_absorpt_coefficient_mu 0.112
_exptl_absorpt_correction_type none
_exptl_crystal_colour Colorless
_exptl_crystal_density_diffrn 1.453
_exptl_crystal_description 'Frag. of Pr'
_exptl_crystal_F_000 1024
_exptl_crystal_size_max 0.26
_exptl_crystal_size_mid 0.35
_exptl_crystal_size_min 0.42
_refine_diff_density_max 0.296
_refine_diff_density_min -0.292
_refine_diff_density_rms 0.045
_refine_ls_extinction_method none
_refine_ls_goodness_of_fit_ref 1.024
_refine_ls_hydrogen_treatment mixed
_refine_ls_matrix_type full
_refine_ls_number_parameters 325
_refine_ls_number_reflns 6860
_refine_ls_number_restraints 0
_refine_ls_restrained_S_all 1.024
_refine_ls_R_factor_all 0.0667
_refine_ls_R_factor_gt 0.0445
_refine_ls_shift/su_max 0.001
_refine_ls_shift/su_mean 0.000
_refine_ls_structure_factor_coef Fsqd
_refine_ls_weighting_details 'calc w=1/[\s^2^(Fo^2^)+(0.0655P)^2^+0.3560P] where P=(Fo^2^+2Fc^2^)/3'
_refine_ls_weighting_scheme calc
_refine_ls_wR_factor_gt 0.1186
_refine_ls_wR_factor_ref 0.1352
_reflns_number_gt 4813
_reflns_number_total 6860
_reflns_threshold_expression >2sigma(I)
_cod_data_source_file ja012193b_s8_1.cif
_cod_data_source_block sa7m
_cod_database_code 4114716

loop_
_symmetry_equiv_pos_as_xyz
'x, y, z'
'-x, y+1/2, -z+1/2'
'-x, -y, -z'
'x, -y-1/2, z-1/2'

loop_
_atom_site_label
_atom_site_type_symbol
_atom_site_fract_x
_atom_site_fract_y
_atom_site_fract_z
_atom_site_U_iso_or_equiv
_atom_site_adp_type
_atom_site_occupancy
_atom_site_symmetry_multiplicity
_atom_site_calc_flag
_atom_site_refinement_flags
O1 O 0.09685(6) 0.46725(4) 0.20180(14) 0.0431(2) Uani 1 1 d .
C2 C 0.15918(9) 0.41531(6) 0.26527(17) 0.0340(3) Uani 1 1 d .
H2A H 0.1454 0.3824 0.1736 0.041 Uiso 1 1 calc R
C3 C 0.26594(9) 0.43860(6) 0.28889(17) 0.0342(3) Uani 1 1 d .
H3A H 0.3124 0.4174 0.3896 0.041 Uiso 1 1 calc R
C4 C 0.25844(9) 0.50662(6) 0.32707(19) 0.0398(3) Uani 1 1 d .
H4A H 0.3064 0.5305 0.2807 0.048 Uiso 1 1 calc R
H4B H 0.2708 0.5141 0.4557 0.048 Uiso 1 1 calc R
C5 C 0.15190(10) 0.52393(6) 0.23069(19) 0.0376(3) Uani 1 1 d .
H5A H 0.1238 0.5516 0.3075 0.045 Uiso 1 1 calc R
C6 C 0.14373(9) 0.39000(6) 0.43887(17) 0.0348(3) Uani 1 1 d .
C7 C 0.10325(11) 0.42446(7) 0.5542(2) 0.0464(3) Uani 1 1 d .
H7A H 0.0828 0.4654 0.5249 0.056 Uiso 1 1 calc R
C8 C 0.09276(12) 0.39847(9) 0.7141(2) 0.0538(4) Uani 1 1 d .
H8A H 0.0659 0.4222 0.7924 0.065 Uiso 1 1 calc R
C9 C 0.12128(11) 0.33857(8) 0.7577(2) 0.0501(4) Uani 1 1 d .
H9A H 0.1125 0.3211 0.8639 0.060 Uiso 1 1 calc R
C10 C 0.16268(13) 0.30435(8) 0.6452(2) 0.0519(4) Uani 1 1 d .
H10A H 0.1831 0.2635 0.6752 0.062 Uiso 1 1 calc R
C11 C 0.17433(12) 0.33008(7) 0.4875(2) 0.0441(3) Uani 1 1 d .
H11A H 0.2035 0.3065 0.4122 0.053 Uiso 1 1 calc R
C12 C 0.14033(11) 0.55343(6) 0.0493(2) 0.0436(3) Uani 1 1 d .
H12A H 0.1759 0.5292 -0.0220 0.052 Uiso 1 1 calc R
H12B H 0.0699 0.5552 -0.0147 0.052 Uiso 1 1 calc R
O2 O 0.18154(7) 0.61539(4) 0.07824(15) 0.0460(3) Uani 1 1 d .
O3 O 0.03101(7) 0.65817(5) -0.02763(17) 0.0515(3) Uani 1 1 d .
C13 C 0.11774(10) 0.66285(6) 0.04373(17) 0.0346(3) Uani 1 1 d .
C14 C 0.16792(9) 0.72274(6) 0.10554(16) 0.0318(2) Uani 1 1 d .
C15 C 0.11313(10) 0.77670(6) 0.06168(19) 0.0397(3) Uani 1 1 d .
H15A H 0.0471 0.7748 -0.0076 0.048 Uiso 1 1 calc R
C16 C 0.15535(10) 0.83334(6) 0.1196(2) 0.0406(3) Uani 1 1 d .
H16A H 0.1192 0.8702 0.0891 0.049 Uiso 1 1 calc R
C17 C 0.25196(10) 0.83430(6) 0.22327(17) 0.0341(3) Uani 1 1 d .
C18 C 0.30810(9) 0.78154(6) 0.27021(19) 0.0378(3) Uani 1 1 d .
H18A H 0.3735 0.7837 0.3422 0.045 Uiso 1 1 calc R
C19 C 0.26558(9) 0.72539(6) 0.20862(19) 0.0367(3) Uani 1 1 d .
H19A H 0.3028 0.6888 0.2365 0.044 Uiso 1 1 calc R
N1 N 0.29652(10) 0.89412(5) 0.29099(17) 0.0427(3) Uani 1 1 d .
O4 O 0.25294(10) 0.94116(5) 0.22596(16) 0.0562(3) Uani 1 1 d .
O5 O 0.37360(9) 0.89401(5) 0.40939(17) 0.0610(3) Uani 1 1 d .
O6 O 0.29878(7) 0.43288(4) 0.12545(12) 0.0354(2) Uani 1 1 d .
O7 O 0.33032(9) 0.33206(5) 0.18639(15) 0.0481(3) Uani 1 1 d .
C20 C 0.33395(9) 0.37711(6) 0.09565(18) 0.0353(3) Uani 1 1 d .
C21 C 0.38015(9) 0.37744(6) -0.05860(17) 0.0328(2) Uani 1 1 d .
C22 C 0.40584(10) 0.32077(6) -0.11976(19) 0.0388(3) Uani 1 1 d .
H22A H 0.3922 0.2840 -0.0658 0.047 Uiso 1 1 calc R
C23 C 0.45117(10) 0.31839(6) -0.25926(19) 0.0406(3) Uani 1 1 d .
H23A H 0.4687 0.2804 -0.3015 0.049 Uiso 1 1 calc R
C24 C 0.46997(9) 0.37323(6) -0.33480(17) 0.0366(3) Uani 1 1 d .
C25 C 0.44590(10) 0.43022(6) -0.27704(18) 0.0385(3) Uani 1 1 d .
H25A H 0.4601 0.4668 -0.3313 0.046 Uiso 1 1 calc R
C26 C 0.40030(10) 0.43212(6) -0.13709(18) 0.0365(3) Uani 1 1 d .
H26A H 0.3830 0.4703 -0.0953 0.044 Uiso 1 1 calc R
N2 N 0.51642(9) 0.37093(7) -0.48636(17) 0.0460(3) Uani 1 1 d .
O8 O 0.54400(10) 0.32047(7) -0.52812(17) 0.0692(4) Uani 1 1 d .
O9 O 0.52379(10) 0.41914(6) -0.56484(17) 0.0648(3) Uani 1 1 d .

loop_
_atom_site_aniso_label
_atom_site_aniso_U_11
_atom_site_aniso_U_22
_atom_site_aniso_U_33
_atom_site_aniso_U_23
_atom_site_aniso_U_13
_atom_site_aniso_U_12
O1 0.0288(4) 0.0360(5) 0.0586(6) 0.0088(4) -0.0001(4) -0.0032(3)
C2 0.0318(6) 0.0333(6) 0.0343(6) -0.0009(5) 0.0034(5) -0.0015(5)
C3 0.0298(5) 0.0417(7) 0.0298(6) -0.0025(5) 0.0048(4) 0.0007(5)
C4 0.0332(6) 0.0438(7) 0.0406(7) -0.0110(6) 0.0062(5) -0.0055(5)
C5 0.0341(6) 0.0334(6) 0.0460(7) -0.0057(5) 0.0111(5) -0.0028(5)
C6 0.0311(6) 0.0377(6) 0.0343(6) -0.0046(5) 0.0059(5) -0.0050(5)
C7 0.0411(7) 0.0491(8) 0.0529(9) -0.0051(7) 0.0188(6) 0.0027(6)
C8 0.0425(8) 0.0765(11) 0.0476(8) -0.0128(8) 0.0212(7) -0.0038(7)
C9 0.0431(7) 0.0700(10) 0.0372(7) 0.0031(7) 0.0100(6) -0.0104(7)
C10 0.0604(9) 0.0510(9) 0.0432(8) 0.0074(7) 0.0109(7) -0.0028(7)
C11 0.0561(8) 0.0391(7) 0.0380(7) -0.0021(6) 0.0137(6) 0.0006(6)
C12 0.0465(7) 0.0306(6) 0.0499(8) -0.0010(6) 0.0051(6) -0.0074(5)
O2 0.0394(5) 0.0296(4) 0.0648(7) 0.0011(4) 0.0056(5) -0.0040(4)
O3 0.0346(5) 0.0461(6) 0.0696(7) -0.0110(5) 0.0051(5) -0.0060(4)
C13 0.0351(6) 0.0358(6) 0.0347(6) -0.0012(5) 0.0120(5) -0.0039(5)
C14 0.0312(6) 0.0326(6) 0.0327(6) 0.0010(5) 0.0104(5) -0.0027(4)
C15 0.0321(6) 0.0403(7) 0.0426(7) 0.0018(6) 0.0020(5) 0.0018(5)
C16 0.0419(7) 0.0333(6) 0.0444(8) 0.0044(5) 0.0068(6) 0.0050(5)
C17 0.0402(6) 0.0307(6) 0.0336(6) 0.0005(5) 0.0133(5) -0.0048(5)
C18 0.0307(6) 0.0392(6) 0.0415(7) -0.0003(5) 0.0055(5) -0.0026(5)
C19 0.0321(6) 0.0324(6) 0.0443(7) 0.0023(5) 0.0071(5) 0.0018(5)
N1 0.0528(7) 0.0355(6) 0.0436(6) -0.0020(5) 0.0192(5) -0.0085(5)
O4 0.0825(8) 0.0312(5) 0.0558(7) 0.0042(5) 0.0195(6) -0.0046(5)
O5 0.0529(6) 0.0534(7) 0.0690(8) -0.0125(6) 0.0007(6) -0.0149(5)
O6 0.0370(4) 0.0362(4) 0.0337(5) 0.0015(4) 0.0101(4) 0.0059(4)
O7 0.0607(6) 0.0393(5) 0.0488(6) 0.0095(4) 0.0220(5) 0.0060(4)
C20 0.0346(6) 0.0335(6) 0.0373(6) 0.0014(5) 0.0080(5) 0.0034(5)
C21 0.0305(6) 0.0327(6) 0.0338(6) 0.0010(5) 0.0051(5) 0.0042(4)
C22 0.0431(7) 0.0310(6) 0.0420(7) 0.0013(5) 0.0103(6) 0.0043(5)
C23 0.0411(7) 0.0382(7) 0.0414(7) -0.0049(5) 0.0084(6) 0.0084(5)
C24 0.0285(6) 0.0482(7) 0.0316(6) -0.0005(5) 0.0049(5) 0.0057(5)
C25 0.0380(6) 0.0388(6) 0.0381(7) 0.0053(5) 0.0087(5) 0.0032(5)
C26 0.0384(6) 0.0321(6) 0.0390(7) 0.0022(5) 0.0096(5) 0.0065(5)
N2 0.0332(6) 0.0672(8) 0.0374(6) -0.0007(6) 0.0087(5) 0.0075(5)
O8 0.0748(8) 0.0858(9) 0.0527(7) 0.0054(6) 0.0270(6) 0.0412(7)
O9 0.0732(8) 0.0725(8) 0.0586(7) -0.0014(6) 0.0352(6) -0.0149(6)

loop_
_atom_type_symbol
_atom_type_description
_atom_type_scat_dispersion_real
_atom_type_scat_dispersion_imag
_atom_type_scat_source
C C 0.0033 0.0016 'International Tables Vol C Tables 4.2.6.8 and 6.1.1.4'
H H 0.0000 0.0000 'International Tables Vol C Tables 4.2.6.8 and 6.1.1.4'
N N 0.0061 0.0033 'International Tables Vol C Tables 4.2.6.8 and 6.1.1.4'
O O 0.0106 0.0060 'International Tables Vol C Tables 4.2.6.8 and 6.1.1.4'

loop_
_geom_angle_atom_site_label_1
_geom_angle_atom_site_label_2
_geom_angle_atom_site_label_3
_geom_angle
C2 O1 C5 111.51(9)
O1 C2 C6 112.38(11)
O1 C2 C3 105.47(10)
C6 C2 C3 111.19(10)
O6 C3 C4 107.78(11)
O6 C3 C2 111.96(10)
C4 C3 C2 103.40(10)
C3 C4 C5 104.46(10)
O1 C5 C12 106.77(11)
O1 C5 C4 106.24(10)
C12 C5 C4 114.87(12)
C7 C6 C11 118.35(13)
C7 C6 C2 123.15(13)
C11 C6 C2 118.47(12)
C6 C7 C8 120.13(15)
C9 C8 C7 120.61(15)
C8 C9 C10 119.62(15)
C9 C10 C11 120.04(16)
C6 C11 C10 121.23(14)
O2 C12 C5 107.51(11)
C13 O2 C12 117.52(11)
O3 C13 O2 124.48(12)
O3 C13 C14 123.79(12)
O2 C13 C14 111.72(11)
C15 C14 C19 120.06(11)
C15 C14 C13 117.98(11)
C19 C14 C13 121.94(11)
C16 C15 C14 120.28(12)
C17 C16 C15 118.21(12)
C18 C17 C16 122.92(12)
C18 C17 N1 118.36(12)
C16 C17 N1 118.70(12)
C17 C18 C19 118.22(12)
C18 C19 C14 120.29(12)
O5 N1 O4 123.95(12)
O5 N1 C17 118.40(12)
O4 N1 C17 117.64(12)
C20 O6 C3 115.65(10)
O7 C20 O6 123.68(13)
O7 C20 C21 123.90(12)
O6 C20 C21 112.41(11)
C26 C21 C22 120.29(12)
C26 C21 C20 121.90(11)
C22 C21 C20 117.79(11)
C23 C22 C21 120.29(12)
C24 C23 C22 118.18(12)
C23 C24 C25 123.05(13)
C23 C24 N2 118.43(12)
C25 C24 N2 118.51(12)
C24 C25 C26 118.34(12)
C25 C26 C21 119.85(12)
O9 N2 O8 123.87(14)
O9 N2 C24 118.26(13)
O8 N2 C24 117.86(13)

loop_
_geom_bond_atom_site_label_1
_geom_bond_atom_site_label_2
_geom_bond_distance
O1 C2 1.4286(15)
O1 C5 1.4332(15)
C2 C6 1.5150(19)
C2 C3 1.5330(17)
C3 O6 1.4534(15)
C3 C4 1.5104(19)
C4 C5 1.5270(18)
C5 C12 1.513(2)
C6 C7 1.386(2)
C6 C11 1.3870(19)
C7 C8 1.400(2)
C8 C9 1.373(3)
C9 C10 1.374(2)
C10 C11 1.387(2)
C12 O2 1.4534(15)
O2 C13 1.3389(16)
O3 C13 1.1967(16)
C13 C14 1.4925(17)
C14 C15 1.3888(18)
C14 C19 1.3911(17)
C15 C16 1.3840(19)
C16 C17 1.3796(19)
C17 C18 1.3791(18)
C17 N1 1.4734(16)
C18 C19 1.3825(18)
N1 O5 1.2217(17)
N1 O4 1.2261(16)
O6 C20 1.3438(15)
O7 C20 1.2100(16)
C20 C21 1.4903(19)
C21 C26 1.3903(18)
C21 C22 1.3932(17)
C22 C23 1.380(2)
C23 C24 1.377(2)
C24 C25 1.3813(19)
C24 N2 1.4744(18)
C25 C26 1.3857(19)
N2 O9 1.2244(18)
N2 O8 1.2273(17)

loop_
_geom_torsion_atom_site_label_1
_geom_torsion_atom_site_label_2
_geom_torsion_atom_site_label_3
_geom_torsion_atom_site_label_4
_geom_torsion
C5 O1 C2 C6 104.86(12)
C5 O1 C2 C3 -16.44(14)
O1 C2 C3 O6 -87.67(12)
C6 C2 C3 O6 150.25(10)
O1 C2 C3 C4 28.07(13)
C6 C2 C3 C4 -94.00(12)
O6 C3 C4 C5 89.83(12)
C2 C3 C4 C5 -28.86(13)
C2 O1 C5 C12 121.03(12)
C2 O1 C5 C4 -2.02(15)
C3 C4 C5 O1 19.84(14)
C3 C4 C5 C12 -97.95(13)
O1 C2 C6 C7 -21.69(17)
C3 C2 C6 C7 96.27(15)
O1 C2 C6 C11 160.34(12)
C3 C2 C6 C11 -81.69(15)
C11 C6 C7 C8 -0.9(2)
C2 C6 C7 C8 -178.83(13)
C6 C7 C8 C9 -0.7(2)
C7 C8 C9 C10 1.6(2)
C8 C9 C10 C11 -0.8(2)
C7 C6 C11 C10 1.6(2)
C2 C6 C11 C10 179.68(13)
C9 C10 C11 C6 -0.8(2)
O1 C5 C12 O2 170.77(10)
C4 C5 C12 O2 -71.74(15)
C5 C12 O2 C13 -109.36(13)
C12 O2 C13 O3 -8.8(2)
C12 O2 C13 C14 171.13(11)
O3 C13 C14 C15 -6.8(2)
O2 C13 C14 C15 173.33(12)
O3 C13 C14 C19 171.32(14)
O2 C13 C14 C19 -8.58(18)
C19 C14 C15 C16 0.2(2)
C13 C14 C15 C16 178.34(13)
C14 C15 C16 C17 -0.9(2)
C15 C16 C17 C18 0.5(2)
C15 C16 C17 N1 -177.88(12)
C16 C17 C18 C19 0.7(2)
N1 C17 C18 C19 179.07(12)
C17 C18 C19 C14 -1.4(2)
C15 C14 C19 C18 1.0(2)
C13 C14 C19 C18 -177.05(12)
C18 C17 N1 O5 -12.47(19)
C16 C17 N1 O5 165.96(14)
C18 C17 N1 O4 168.39(12)
C16 C17 N1 O4 -13.18(19)
C4 C3 O6 C20 163.49(10)
C2 C3 O6 C20 -83.45(13)
C3 O6 C20 O7 7.25(18)
C3 O6 C20 C21 -171.28(10)
O7 C20 C21 C26 -167.14(13)
O6 C20 C21 C26 11.38(17)
O7 C20 C21 C22 10.9(2)
O6 C20 C21 C22 -170.54(11)
C26 C21 C22 C23 -0.2(2)
C20 C21 C22 C23 -178.35(12)
C21 C22 C23 C24 0.1(2)
C22 C23 C24 C25 0.2(2)
C22 C23 C24 N2 -178.71(12)
C23 C24 C25 C26 -0.3(2)
N2 C24 C25 C26 178.62(11)
C24 C25 C26 C21 0.12(19)
C22 C21 C26 C25 0.2(2)
C20 C21 C26 C25 178.18(12)
C23 C24 N2 O9 172.68(13)
C25 C24 N2 O9 -6.32(18)
C23 C24 N2 O8 -6.17(19)
C25 C24 N2 O8 174.84(13)
